data_7010016
loop_
_publ_author_name
'Holland, Joanne M.'
'Liu, Xiaoming'
'Zhao, Jing P.'
'Mabbs, Frank E.'
'Kilner, Colin A.'
'Thornton-Pett, Mark'
'Halcrow, Malcolm A.'

_publ_section_title
;
 Copper complexes of 2,6-bis(iminomethyl)pyridine derivatives and of
 1,3-bis(pyridin-2-yl)pyrazole. Effects of ligand bulk and
 conformational strain on the ground state of a six-co-ordinate
 copper(II) ion
;
_journal_issue 19
_journal_name_full 'Journal of the Chemical Society, Dalton Transactions'
_journal_page_first 3316
_journal_paper_doi 10.1039/b005105p
_journal_year 2000
_chemical_formula_moiety 'C40 H54 Cu N6, 2B F4, C H3 N O2'
_chemical_formula_sum 'C41 H57 B2 Cu F8 N7 O2'
_chemical_formula_weight 917.10
_chemical_name_systematic
; 
Bis-[2,6-bis-{N-cyclohexylcarbaldimino}pyridine]copper(II) ditetrafluoroborate 
nitromethane solvate
;
_space_group_IT_number 14
_symmetry_cell_setting monoclinic
_symmetry_space_group_name_Hall '-P 2ybc'
_symmetry_space_group_name_H-M 'P 1 21/c 1'
_atom_sites_solution_hydrogens geom
_atom_sites_solution_primary direct
_atom_sites_solution_secondary difmap
_audit_creation_method SHELXL-97
_cell_angle_alpha 90.00
_cell_angle_beta 104.5180(6)
_cell_angle_gamma 90.00
_cell_formula_units_Z 4
_cell_length_a 13.6323(1)
_cell_length_b 17.8182(1)
_cell_length_c 19.2083(1)
_cell_measurement_temperature 150(2)
_cell_volume 4516.77(5)
_computing_cell_refinement 'DENZO-SMN (Otwinowski & Minor, 1996)'
_computing_data_collection 'COLLECT (Nonius, 1999)'
_computing_data_reduction 'DENZO-SMN (Otwinowski & Minor, 1996)'
_computing_molecular_graphics 'ORTEX (McArdle, 1995)'
_computing_publication_material 'local program'
_computing_structure_refinement 'SHELXL-97 (Sheldrick, 1997)'
_computing_structure_solution 'SHELXS-97 (Sheldrick, 1990)'
_diffrn_ambient_temperature 150(2)
_diffrn_detector_area_resol_mean 9.091
_diffrn_measured_fraction_theta_full 0.997
_diffrn_measured_fraction_theta_max 0.997
_diffrn_measurement_device_type 'Nonius KappaCCD area detector diffractometer'
_diffrn_measurement_method
;
   Detector set at 30mm from sample with different 2theta offsets 
   1 degree phi exposures for chi=0 degree settings
   1 degree omega exposures for chi=90 degree settings
;
_diffrn_radiation_monochromator graphite
_diffrn_radiation_source 'fine-focus sealed tube'
_diffrn_radiation_type MoK\a
_diffrn_radiation_wavelength 0.71073
_diffrn_reflns_av_R_equivalents 0.0499
_diffrn_reflns_av_sigmaI/netI 0.0224
_diffrn_reflns_limit_h_max 16
_diffrn_reflns_limit_h_min -16
_diffrn_reflns_limit_k_max 21
_diffrn_reflns_limit_k_min -21
_diffrn_reflns_limit_l_max 23
_diffrn_reflns_limit_l_min -23
_diffrn_reflns_number 70847
_diffrn_reflns_theta_full 26.00
_diffrn_reflns_theta_max 26.00
_diffrn_reflns_theta_min 1.92
_exptl_absorpt_coefficient_mu 0.559
_exptl_absorpt_correction_T_max 0.8682
_exptl_absorpt_correction_T_min 0.7597
_exptl_absorpt_correction_type multi-scan
_exptl_absorpt_process_details
;
 Using multiple and symmetry-related data measurements via the program SORTAV
 See R.H. Blessing, Acta Cryst (1995), A51, 33-38 
;
_exptl_crystal_colour blue-green
_exptl_crystal_density_diffrn 1.349
_exptl_crystal_density_method 'not measured'
_exptl_crystal_description prism
_exptl_crystal_F_000 1916
_exptl_crystal_size_max 0.52
_exptl_crystal_size_mid 0.39
_exptl_crystal_size_min 0.26
_refine_diff_density_max 0.991
_refine_diff_density_min -0.612
_refine_diff_density_rms 0.082
_refine_ls_extinction_coef 0.0042(9)
_refine_ls_extinction_expression Fc^*^=kFc[1+0.001xFc^2^\l^3^/sin(2\q)]^-1/4^
_refine_ls_extinction_method SHELXL
_refine_ls_goodness_of_fit_ref 1.043
_refine_ls_hydrogen_treatment constr
_refine_ls_matrix_type full
_refine_ls_number_parameters 566
_refine_ls_number_reflns 8844
_refine_ls_number_restraints 30
_refine_ls_restrained_S_all 1.083
_refine_ls_R_factor_all 0.0601
_refine_ls_R_factor_gt 0.0558
_refine_ls_shift/su_max 0.006
_refine_ls_shift/su_mean 0.000
_refine_ls_structure_factor_coef Fsqd
_refine_ls_weighting_details 'calc w=1/[\s^2^(Fo^2^)+(0.0877P)^2^+6.6932P] where P=(Fo^2^+2Fc^2^)/3'
_refine_ls_weighting_scheme calc
_refine_ls_wR_factor_gt 0.1543
_refine_ls_wR_factor_ref 0.1591
_reflns_number_gt 8056
_reflns_number_total 8844
_reflns_threshold_expression >2sigma(I)
_cod_data_source_file b005105p.txt
_cod_data_source_block mh3
_cod_depositor_comments
;
The following automatic conversions were performed:
'_symmetry_cell_setting' value 'Monoclinic' changed to 'monoclinic'
according to '/home/saulius/struct/CIF-dictionaries/cif_core.dic'
dictionary named 'cif_core.dic' version 2.4.1 from 2010-06-29.

Automatic conversion script
Id: cif_fix_enum 1527 2010-12-29 10:47:43Z saulius 
;
_cod_original_sg_symbol_H-M 'P 21/c'
_cod_database_code 7010016

loop_
_symmetry_equiv_pos_as_xyz
'x, y, z'
'-x, y+1/2, -z+1/2'
'-x, -y, -z'
'x, -y-1/2, z-1/2'

loop_
_atom_site_label
_atom_site_type_symbol
_atom_site_fract_x
_atom_site_fract_y
_atom_site_fract_z
_atom_site_U_iso_or_equiv
_atom_site_adp_type
_atom_site_occupancy
_atom_site_symmetry_multiplicity
_atom_site_calc_flag
_atom_site_refinement_flags
_atom_site_disorder_assembly
_atom_site_disorder_group
Cu1 Cu 0.26314(2) 0.031601(17) 0.763824(16) 0.02270(14) Uani 1 1 d . . .
N1 N 0.13901(17) -0.02076(12) 0.76467(12) 0.0244(5) Uani 1 1 d . . .
C1 C 0.1166(2) -0.08436(15) 0.72716(14) 0.0266(5) Uani 1 1 d . . .
C2 C 0.0311(2) -0.12510(18) 0.72909(17) 0.0361(7) Uani 1 1 d . . .
H2 H 0.0155 -0.1706 0.7029 0.043 Uiso 1 1 calc R . .
C3 C -0.0315(2) -0.0976(2) 0.7705(2) 0.0437(8) Uani 1 1 d . . .
H3 H -0.0907 -0.1246 0.7728 0.052 Uiso 1 1 calc R . .
C4 C -0.0079(2) -0.03100(19) 0.80848(19) 0.0402(7) Uani 1 1 d . . .
H4 H -0.0506 -0.0116 0.8363 0.048 Uiso 1 1 calc R . .
C5 C 0.0801(2) 0.00658(16) 0.80468(15) 0.0293(6) Uani 1 1 d . . .
C6 C 0.1215(2) 0.07663(17) 0.84184(15) 0.0312(6) Uani 1 1 d . . .
H6 H 0.0867 0.1033 0.8712 0.037 Uiso 1 1 calc R . .
N2 N 0.20614(17) 0.09973(13) 0.83280(12) 0.0262(5) Uani 1 1 d . . .
C7 C 0.2533(2) 0.16865(15) 0.86907(15) 0.0285(6) Uani 1 1 d . . .
H7 H 0.3062 0.1848 0.8444 0.034 Uiso 1 1 calc R . .
C8 C 0.3073(2) 0.15092(17) 0.94682(17) 0.0367(7) Uani 1 1 d . . .
H8A H 0.3579 0.1108 0.9480 0.044 Uiso 1 1 calc R . .
H8B H 0.2575 0.1325 0.9725 0.044 Uiso 1 1 calc R . .
C9 C 0.3605(2) 0.22111(19) 0.98492(17) 0.0407(7) Uani 1 1 d . . .
H9A H 0.3906 0.2095 1.0362 0.049 Uiso 1 1 calc R . .
H9B H 0.4160 0.2358 0.9630 0.049 Uiso 1 1 calc R . .
C10 C 0.2867(2) 0.28585(18) 0.97923(17) 0.0391(7) Uani 1 1 d . . .
H10A H 0.3237 0.3310 1.0018 0.047 Uiso 1 1 calc R . .
H10B H 0.2352 0.2731 1.0056 0.047 Uiso 1 1 calc R . .
C11 C 0.2345(3) 0.30280(17) 0.90143(19) 0.0421(7) Uani 1 1 d . . .
H11A H 0.2854 0.3194 0.8759 0.051 Uiso 1 1 calc R . .
H11B H 0.1853 0.3441 0.8994 0.051 Uiso 1 1 calc R . .
C12 C 0.1794(2) 0.23355(17) 0.86418(18) 0.0397(7) Uani 1 1 d . . .
H12A H 0.1249 0.2192 0.8873 0.048 Uiso 1 1 calc R . .
H12B H 0.1479 0.2452 0.8131 0.048 Uiso 1 1 calc R . .
C13 C 0.1948(2) -0.10467(15) 0.68944(14) 0.0256(5) Uani 1 1 d . . .
H13 H 0.1890 -0.1485 0.6605 0.031 Uiso 1 1 calc R . .
N3 N 0.27073(16) -0.06033(12) 0.69770(11) 0.0234(4) Uani 1 1 d . . .
C14 C 0.3573(2) -0.07756(15) 0.66751(14) 0.0266(5) Uani 1 1 d . . .
H14 H 0.4201 -0.0689 0.7067 0.032 Uiso 1 1 calc R . .
C15 C 0.3600(2) -0.02224(16) 0.60757(16) 0.0317(6) Uani 1 1 d . . .
H15A H 0.3571 0.0297 0.6252 0.038 Uiso 1 1 calc R . .
H15B H 0.3004 -0.0303 0.5666 0.038 Uiso 1 1 calc R . .
C16 C 0.4573(3) -0.03310(18) 0.5828(2) 0.0429(8) Uani 1 1 d . . .
H16A H 0.4576 0.0020 0.5429 0.051 Uiso 1 1 calc R . .
H16B H 0.5166 -0.0214 0.6230 0.051 Uiso 1 1 calc R . .
C17 C 0.4655(3) -0.1134(2) 0.5577(2) 0.0487(9) Uani 1 1 d . . .
H17A H 0.5309 -0.1199 0.5448 0.058 Uiso 1 1 calc R . .
H17B H 0.4102 -0.1232 0.5143 0.058 Uiso 1 1 calc R . .
C18 C 0.4588(3) -0.16939(18) 0.6164(2) 0.0446(8) Uani 1 1 d . . .
H18A H 0.5185 -0.1633 0.6577 0.054 Uiso 1 1 calc R . .
H18B H 0.4599 -0.2211 0.5977 0.054 Uiso 1 1 calc R . .
C19 C 0.3622(2) -0.15806(16) 0.64180(17) 0.0347(6) Uani 1 1 d . . .
H19A H 0.3022 -0.1687 0.6018 0.042 Uiso 1 1 calc R . .
H19B H 0.3615 -0.1933 0.6815 0.042 Uiso 1 1 calc R . .
N4 N 0.39256(16) 0.08552(12) 0.76491(11) 0.0234(4) Uani 1 1 d . . .
C20 C 0.3915(2) 0.14596(15) 0.72280(14) 0.0261(5) Uani 1 1 d . . .
C21 C 0.4794(2) 0.18436(16) 0.72054(17) 0.0335(6) Uani 1 1 d . . .
H21 H 0.4764 0.2282 0.6919 0.040 Uiso 1 1 calc R . .
C22 C 0.5716(2) 0.15742(18) 0.76091(18) 0.0370(7) Uani 1 1 d . . .
H22 H 0.6330 0.1816 0.7589 0.044 Uiso 1 1 calc R . .
C23 C 0.5733(2) 0.09517(17) 0.80401(16) 0.0330(6) Uani 1 1 d . . .
H23 H 0.6358 0.0759 0.8319 0.040 Uiso 1 1 calc R . .
C24 C 0.48212(19) 0.06095(15) 0.80609(14) 0.0262(5) Uani 1 1 d . . .
C25 C 0.2926(2) 0.16753(15) 0.67591(14) 0.0272(5) Uani 1 1 d . . .
H25 H 0.2861 0.2129 0.6492 0.033 Uiso 1 1 calc R . .
N5 N 0.21594(16) 0.12566(12) 0.67116(12) 0.0253(5) Uani 1 1 d . . .
C26 C 0.1226(2) 0.14727(16) 0.61765(15) 0.0292(6) Uani 1 1 d . . .
H26 H 0.1303 0.1998 0.6014 0.035 Uiso 1 1 calc R . .
C27 C 0.1078(2) 0.09473(17) 0.55299(15) 0.0337(6) Uani 1 1 d . . .
H27A H 0.1001 0.0425 0.5684 0.040 Uiso 1 1 calc R . .
H27B H 0.1681 0.0969 0.5331 0.040 Uiso 1 1 calc R . .
C28 C 0.0135(3) 0.1176(2) 0.49493(17) 0.0452(8) Uani 1 1 d . . .
H28A H 0.0236 0.1682 0.4767 0.054 Uiso 1 1 calc R . .
H28B H 0.0030 0.0820 0.4542 0.054 Uiso 1 1 calc R . .
C29 C -0.0798(3) 0.1178(2) 0.5251(2) 0.0530(9) Uani 1 1 d . . .
H29A H -0.1386 0.1370 0.4879 0.064 Uiso 1 1 calc R . .
H29B H -0.0953 0.0658 0.5369 0.064 Uiso 1 1 calc R . .
C30 C -0.0645(3) 0.1661(2) 0.5920(2) 0.0505(9) Uani 1 1 d . . .
H30A H -0.1243 0.1611 0.6121 0.061 Uiso 1 1 calc R . .
H30B H -0.0592 0.2194 0.5787 0.061 Uiso 1 1 calc R . .
C31 C 0.0310(2) 0.1440(2) 0.64939(17) 0.0403(7) Uani 1 1 d . . .
H31A H 0.0409 0.1787 0.6908 0.048 Uiso 1 1 calc R . .
H31B H 0.0233 0.0925 0.6667 0.048 Uiso 1 1 calc R . .
C32 C 0.4785(2) -0.00308(16) 0.85362(14) 0.0285(6) Uani 1 1 d . . .
H32 H 0.5395 -0.0241 0.8820 0.034 Uiso 1 1 calc R . .
N6 N 0.39345(18) -0.03031(12) 0.85675(12) 0.0275(5) Uani 1 1 d . . .
C33 C 0.3937(2) -0.09387(16) 0.90547(15) 0.0324(6) Uani 1 1 d . . .
H33 H 0.4650 -0.1047 0.9325 0.039 Uiso 1 1 calc R . .
C34 C 0.3321(3) -0.0731(2) 0.95856(17) 0.0464(8) Uani 1 1 d . . .
H34A H 0.2632 -0.0575 0.9319 0.056 Uiso 1 1 calc R . .
H34B H 0.3646 -0.0303 0.9884 0.056 Uiso 1 1 calc R . .
C35 C 0.3246(4) -0.1397(2) 1.00726(19) 0.0595(10) Uani 1 1 d . . .
H35A H 0.3928 -0.1518 1.0377 0.071 Uiso 1 1 calc R . .
H35B H 0.2808 -0.1260 1.0393 0.071 Uiso 1 1 calc R . .
C36 C 0.2811(3) -0.2080(2) 0.9633(2) 0.0569(10) Uani 1 1 d . . .
H36A H 0.2806 -0.2508 0.9959 0.068 Uiso 1 1 calc R . .
H36B H 0.2102 -0.1975 0.9369 0.068 Uiso 1 1 calc R . .
C37 C 0.3419(3) -0.22898(19) 0.91004(19) 0.0485(9) Uani 1 1 d . . .
H37A H 0.3087 -0.2716 0.8801 0.058 Uiso 1 1 calc R . .
H37B H 0.4106 -0.2452 0.9365 0.058 Uiso 1 1 calc R . .
C38 C 0.3502(3) -0.16259(17) 0.86164(16) 0.0373(7) Uani 1 1 d . . .
H38A H 0.3942 -0.1765 0.8298 0.045 Uiso 1 1 calc R . .
H38B H 0.2822 -0.1505 0.8309 0.045 Uiso 1 1 calc R . .
B1 B 0.1394(3) -0.31051(19) 0.6787(2) 0.0378(8) Uani 1 1 d D . .
F1 F 0.20239(17) -0.27214(12) 0.73564(12) 0.0554(5) Uani 1 1 d D . .
F2 F 0.0889(2) -0.26216(14) 0.62745(14) 0.0846(9) Uani 1 1 d D . .
F3 F 0.1920(3) -0.3649(2) 0.65619(18) 0.1133(14) Uani 1 1 d D . .
F4 F 0.0669(2) -0.3443(2) 0.7065(2) 0.1127(13) Uani 1 1 d D . .
B2 B 0.6891(4) -0.1187(3) 0.8184(3) 0.0646(13) Uani 1 1 d D . .
F5 F 0.6315(6) -0.1556(3) 0.8515(4) 0.093(2) Uani 0.60 1 d PD A 1
F6 F 0.7373(5) -0.1644(3) 0.7819(4) 0.127(3) Uani 0.60 1 d PD A 1
F7 F 0.6171(5) -0.0776(3) 0.7604(3) 0.111(2) Uani 0.60 1 d PD A 1
F8 F 0.7332(6) -0.0542(3) 0.8359(5) 0.136(3) Uani 0.60 1 d PD A 1
F9 F 0.6036(7) -0.1495(6) 0.8205(5) 0.078(3) Uiso 0.40 1 d PD A 2
F10 F 0.7719(7) -0.1623(6) 0.8699(6) 0.120(3) Uiso 0.40 1 d PD A 2
F11 F 0.7152(14) -0.1118(11) 0.7633(7) 0.216(8) Uiso 0.40 1 d PD A 2
F12 F 0.7105(7) -0.0605(5) 0.8765(5) 0.089(2) Uiso 0.40 1 d PD A 2
C1S C -0.2530(4) 0.0470(3) 0.6837(3) 0.0745(13) Uani 1 1 d . . .
H1S1 H -0.3066 0.0835 0.6642 0.112 Uiso 1 1 calc R . .
H1S2 H -0.1930 0.0733 0.7120 0.112 Uiso 1 1 calc R . .
H1S3 H -0.2769 0.0112 0.7145 0.112 Uiso 1 1 calc R . .
N1S N -0.2267(3) 0.00674(19) 0.62453(17) 0.0523(8) Uani 1 1 d . . .
O1S O -0.1386(3) -0.01475(18) 0.63339(19) 0.0701(8) Uani 1 1 d . . .
O2S O -0.2890(3) -0.0075(3) 0.57050(17) 0.0848(10) Uani 1 1 d . . .
C2S C -0.0280(8) -0.3691(6) 0.4772(6) 0.076(3) Uiso 0.50 1 d P . .
C3S C 0.0373(12) -0.4144(9) 0.4948(8) 0.106(4) Uiso 0.50 1 d P . .
C4S C -0.0112(14) -0.4936(11) 0.5116(9) 0.097(4) Uiso 0.50 1 d P . .
C5S C -0.0778(17) -0.4612(12) 0.4861(12) 0.152(7) Uiso 0.50 1 d P . .

loop_
_atom_site_aniso_label
_atom_site_aniso_U_11
_atom_site_aniso_U_22
_atom_site_aniso_U_33
_atom_site_aniso_U_23
_atom_site_aniso_U_13
_atom_site_aniso_U_12
Cu1 0.01987(19) 0.0234(2) 0.0261(2) -0.00311(11) 0.00812(13) -0.00322(11)
N1 0.0225(11) 0.0266(11) 0.0247(11) 0.0015(8) 0.0069(8) -0.0006(8)
C1 0.0236(12) 0.0277(13) 0.0273(13) 0.0012(10) 0.0042(10) -0.0013(10)
C2 0.0272(14) 0.0337(15) 0.0475(17) -0.0039(13) 0.0095(12) -0.0092(12)
C3 0.0301(15) 0.0455(18) 0.060(2) -0.0040(15) 0.0191(14) -0.0122(13)
C4 0.0310(16) 0.0471(19) 0.0485(19) -0.0040(14) 0.0210(14) -0.0051(13)
C5 0.0254(13) 0.0329(14) 0.0314(14) 0.0002(11) 0.0103(11) 0.0002(11)
C6 0.0301(14) 0.0343(15) 0.0321(14) -0.0031(11) 0.0135(11) 0.0016(11)
N2 0.0255(11) 0.0279(11) 0.0259(11) -0.0017(9) 0.0079(9) 0.0004(9)
C7 0.0289(13) 0.0278(13) 0.0309(14) -0.0053(11) 0.0112(11) -0.0017(11)
C8 0.0349(15) 0.0327(15) 0.0377(16) -0.0027(12) 0.0001(12) 0.0015(12)
C9 0.0387(16) 0.0421(17) 0.0366(16) -0.0072(13) 0.0009(13) -0.0043(13)
C10 0.0437(17) 0.0370(16) 0.0395(16) -0.0135(13) 0.0155(13) -0.0071(13)
C11 0.0457(18) 0.0270(15) 0.0516(19) -0.0060(13) 0.0085(15) 0.0024(13)
C12 0.0376(16) 0.0310(15) 0.0445(17) -0.0040(13) -0.0010(13) 0.0052(13)
C13 0.0265(13) 0.0242(13) 0.0254(12) 0.0001(10) 0.0050(10) -0.0007(10)
N3 0.0227(10) 0.0243(11) 0.0234(10) 0.0005(8) 0.0058(8) -0.0005(8)
C14 0.0255(13) 0.0273(13) 0.0282(13) -0.0031(10) 0.0091(10) 0.0004(10)
C15 0.0385(16) 0.0280(14) 0.0330(14) 0.0004(11) 0.0170(12) 0.0011(11)
C16 0.049(2) 0.0395(18) 0.0504(19) 0.0013(14) 0.0311(16) -0.0010(14)
C17 0.059(2) 0.0448(19) 0.055(2) -0.0046(16) 0.0381(18) 0.0063(16)
C18 0.0493(19) 0.0326(16) 0.060(2) -0.0031(14) 0.0286(16) 0.0091(14)
C19 0.0377(16) 0.0267(14) 0.0425(16) -0.0024(12) 0.0155(13) 0.0021(12)
N4 0.0212(10) 0.0242(11) 0.0252(10) -0.0035(8) 0.0068(8) -0.0018(8)
C20 0.0262(13) 0.0246(12) 0.0287(13) -0.0042(10) 0.0092(10) -0.0030(10)
C21 0.0329(15) 0.0282(14) 0.0412(15) -0.0018(12) 0.0126(12) -0.0079(11)
C22 0.0277(14) 0.0369(16) 0.0484(17) -0.0098(13) 0.0130(13) -0.0125(12)
C23 0.0221(13) 0.0362(15) 0.0392(15) -0.0082(12) 0.0050(11) -0.0035(11)
C24 0.0215(12) 0.0276(13) 0.0286(13) -0.0067(10) 0.0048(10) -0.0020(10)
C25 0.0313(14) 0.0228(12) 0.0285(13) 0.0013(10) 0.0095(11) -0.0007(10)
N5 0.0235(11) 0.0257(11) 0.0268(11) 0.0016(9) 0.0064(9) 0.0009(9)
C26 0.0262(13) 0.0290(14) 0.0303(13) 0.0060(11) 0.0034(11) 0.0019(10)
C27 0.0320(15) 0.0361(15) 0.0309(14) 0.0033(12) 0.0041(11) 0.0002(12)
C28 0.0400(17) 0.057(2) 0.0324(16) 0.0084(15) -0.0026(13) -0.0018(15)
C29 0.0306(16) 0.075(3) 0.0460(19) 0.0139(18) -0.0037(14) -0.0006(16)
C30 0.0283(16) 0.069(2) 0.053(2) 0.0134(18) 0.0087(14) 0.0126(16)
C31 0.0278(15) 0.0538(19) 0.0387(16) 0.0046(14) 0.0074(12) 0.0078(13)
C32 0.0235(13) 0.0306(14) 0.0277(13) -0.0021(11) -0.0004(10) 0.0014(11)
N6 0.0270(12) 0.0270(12) 0.0261(11) 0.0009(9) 0.0025(9) 0.0004(9)
C33 0.0314(14) 0.0316(14) 0.0297(14) 0.0064(11) -0.0007(11) -0.0013(11)
C34 0.065(2) 0.0455(19) 0.0295(15) 0.0023(13) 0.0142(15) -0.0006(16)
C35 0.082(3) 0.064(2) 0.0340(18) 0.0126(17) 0.0168(18) -0.006(2)
C36 0.060(2) 0.059(2) 0.0464(19) 0.0212(17) 0.0038(17) -0.0197(19)
C37 0.058(2) 0.0342(17) 0.0442(18) 0.0121(14) -0.0045(15) -0.0090(15)
C38 0.0465(17) 0.0292(15) 0.0327(15) 0.0040(12) 0.0034(13) -0.0012(13)
B1 0.0275(16) 0.0310(17) 0.052(2) 0.0020(15) 0.0048(14) 0.0008(13)
F1 0.0497(12) 0.0524(12) 0.0543(12) -0.0030(10) -0.0053(9) 0.0013(10)
F2 0.111(2) 0.0497(14) 0.0662(16) 0.0038(12) -0.0278(15) 0.0063(14)
F3 0.087(2) 0.144(3) 0.092(2) -0.050(2) -0.0085(17) 0.065(2)
F4 0.0630(18) 0.150(3) 0.123(3) 0.022(2) 0.0194(18) -0.047(2)
B2 0.069(3) 0.047(2) 0.088(4) 0.012(2) 0.039(3) -0.006(2)
F5 0.149(6) 0.050(3) 0.118(5) 0.011(3) 0.103(5) 0.006(3)
F6 0.135(5) 0.064(3) 0.242(8) 0.038(4) 0.159(6) 0.038(3)
F7 0.144(5) 0.105(4) 0.074(3) 0.018(3) 0.012(3) 0.055(4)
F8 0.172(7) 0.067(4) 0.157(7) 0.015(4) 0.021(6) -0.058(4)
C1S 0.090(4) 0.071(3) 0.070(3) -0.017(2) 0.035(3) -0.006(3)
N1S 0.059(2) 0.0497(18) 0.0484(18) 0.0042(14) 0.0146(15) -0.0093(15)
O1S 0.068(2) 0.0587(18) 0.087(2) 0.0046(16) 0.0259(17) 0.0028(15)
O2S 0.080(2) 0.116(3) 0.0501(18) -0.0028(19) 0.0007(17) -0.002(2)

loop_
_atom_type_symbol
_atom_type_description
_atom_type_scat_dispersion_real
_atom_type_scat_dispersion_imag
_atom_type_scat_source
C C 0.0033 0.0016 'International Tables Vol C Tables 4.2.6.8 and 6.1.1.4'
H H 0.0000 0.0000 'International Tables Vol C Tables 4.2.6.8 and 6.1.1.4'
B B 0.0013 0.0007 'International Tables Vol C Tables 4.2.6.8 and 6.1.1.4'
Cu Cu 0.3201 1.2651 'International Tables Vol C Tables 4.2.6.8 and 6.1.1.4'
F F 0.0171 0.0103 'International Tables Vol C Tables 4.2.6.8 and 6.1.1.4'
N N 0.0061 0.0033 'International Tables Vol C Tables 4.2.6.8 and 6.1.1.4'
O O 0.0106 0.0060 'International Tables Vol C Tables 4.2.6.8 and 6.1.1.4'

loop_
_geom_angle_atom_site_label_1
_geom_angle_atom_site_label_2
_geom_angle_atom_site_label_3
_geom_angle
_geom_angle_site_symmetry_1
_geom_angle_site_symmetry_3
_geom_angle_publ_flag
N1 Cu1 N4 178.94(9) . . ?
N1 Cu1 N2 79.02(9) . . ?
N4 Cu1 N2 100.46(9) . . ?
N1 Cu1 N3 78.70(9) . . ?
N4 Cu1 N3 101.79(8) . . ?
N2 Cu1 N3 157.65(9) . . ?
N1 Cu1 N5 105.61(8) . . ?
N4 Cu1 N5 75.28(8) . . ?
N2 Cu1 N5 89.51(8) . . ?
N3 Cu1 N5 98.09(8) . . ?
N1 Cu1 N6 104.67(9) . . ?
N4 Cu1 N6 74.45(8) . . ?
N2 Cu1 N6 96.73(8) . . ?
N3 Cu1 N6 87.27(8) . . ?
N5 Cu1 N6 149.72(8) . . ?
C5 N1 C1 122.0(2) . . ?
C5 N1 Cu1 118.82(19) . . ?
C1 N1 Cu1 119.10(18) . . ?
N1 C1 C2 120.8(3) . . ?
N1 C1 C13 112.1(2) . . ?
C2 C1 C13 127.0(3) . . ?
C1 C2 C3 118.1(3) . . ?
C4 C3 C2 120.4(3) . . ?
C3 C4 C5 118.3(3) . . ?
N1 C5 C4 120.4(3) . . ?
N1 C5 C6 112.0(2) . . ?
C4 C5 C6 127.7(3) . . ?
N2 C6 C5 117.1(2) . . ?
C6 N2 C7 120.4(2) . . ?
C6 N2 Cu1 113.08(19) . . ?
C7 N2 Cu1 126.57(17) . . ?
N2 C7 C12 113.5(2) . . ?
N2 C7 C8 109.6(2) . . ?
C12 C7 C8 111.6(2) . . ?
C7 C8 C9 110.6(3) . . ?
C10 C9 C8 111.1(3) . . ?
C9 C10 C11 111.2(3) . . ?
C10 C11 C12 110.8(3) . . ?
C7 C12 C11 110.2(3) . . ?
N3 C13 C1 116.7(2) . . ?
C13 N3 C14 121.7(2) . . ?
C13 N3 Cu1 113.38(18) . . ?
C14 N3 Cu1 124.69(17) . . ?
N3 C14 C15 109.7(2) . . ?
N3 C14 C19 115.3(2) . . ?
C15 C14 C19 110.7(2) . . ?
C14 C15 C16 109.9(2) . . ?
C17 C16 C15 110.9(3) . . ?
C16 C17 C18 111.0(3) . . ?
C17 C18 C19 111.4(3) . . ?
C14 C19 C18 109.8(2) . . ?
C20 N4 C24 119.0(2) . . ?
C20 N4 Cu1 120.04(17) . . ?
C24 N4 Cu1 120.99(18) . . ?
N4 C20 C21 122.2(3) . . ?
N4 C20 C25 116.6(2) . . ?
C21 C20 C25 121.1(3) . . ?
C22 C21 C20 118.7(3) . . ?
C23 C22 C21 119.3(3) . . ?
C22 C23 C24 119.2(3) . . ?
N4 C24 C23 121.5(3) . . ?
N4 C24 C32 116.7(2) . . ?
C23 C24 C32 121.8(2) . . ?
N5 C25 C20 120.1(2) . . ?
C25 N5 C26 116.6(2) . . ?
C25 N5 Cu1 107.05(17) . . ?
C26 N5 Cu1 136.12(17) . . ?
N5 C26 C31 111.3(2) . . ?
N5 C26 C27 108.8(2) . . ?
C31 C26 C27 110.3(2) . . ?
C26 C27 C28 110.2(3) . . ?
C29 C28 C27 110.7(3) . . ?
C30 C29 C28 111.9(3) . . ?
C29 C30 C31 112.0(3) . . ?
C26 C31 C30 109.6(3) . . ?
N6 C32 C24 119.9(2) . . ?
C32 N6 C33 117.9(2) . . ?
C32 N6 Cu1 107.31(18) . . ?
C33 N6 Cu1 134.32(18) . . ?
N6 C33 C38 109.3(2) . . ?
N6 C33 C34 109.1(2) . . ?
C38 C33 C34 111.3(3) . . ?
C33 C34 C35 110.8(3) . . ?
C36 C35 C34 111.0(3) . . ?
C37 C36 C35 111.8(3) . . ?
C36 C37 C38 110.9(3) . . ?
C33 C38 C37 111.4(3) . . ?
F3 B1 F2 116.1(4) . . ?
F3 B1 F4 107.7(4) . . ?
F2 B1 F4 106.0(3) . . ?
F3 B1 F1 109.6(3) . . ?
F2 B1 F1 111.1(3) . . ?
F4 B1 F1 105.8(3) . . ?
F11 B2 F9 122.4(11) . . ?
F8 B2 F5 127.9(7) . . ?
F8 B2 F6 114.5(6) . . ?
F5 B2 F6 112.4(5) . . ?
F8 B2 F7 86.2(5) . . ?
F5 B2 F7 104.4(6) . . ?
F6 B2 F7 103.0(5) . . ?
F11 B2 F12 122.6(10) . . ?
F9 B2 F12 106.2(7) . . ?
F11 B2 F10 106.8(10) . . ?
F9 B2 F10 106.9(6) . . ?
F12 B2 F10 84.0(6) . . ?
O2S N1S O1S 120.8(4) . . ?
O2S N1S C1S 121.4(4) . . ?
O1S N1S C1S 117.8(4) . . ?
C3S C2S C5S 68.1(11) . . ?
C2S C3S C4S 109.5(13) . . ?
C2S C3S C4S 120.9(14) . 3_546 ?
C4S C3S C4S 22.4(10) . 3_546 ?
C2S C3S C5S 72.9(11) . . ?
C4S C3S C5S 37.3(9) . . ?
C4S C3S C5S 50.0(11) 3_546 . ?
C4S C4S C5S 111(4) 3_546 . ?
C4S C4S C5S 44(3) 3_546 3_546 ?
C5S C4S C5S 155.6(16) . 3_546 ?
C4S C4S C3S 83(3) 3_546 . ?
C5S C4S C3S 77.6(18) . . ?
C5S C4S C3S 96.3(13) 3_546 . ?
C4S C4S C3S 74(3) 3_546 3_546 ?
C5S C4S C3S 110(2) . 3_546 ?
C5S C4S C3S 67.6(12) 3_546 3_546 ?
C3S C4S C3S 157.6(10) . 3_546 ?
C4S C5S C4S 24.4(16) . 3_546 ?
C4S C5S C3S 65.1(17) . . ?
C4S C5S C3S 62.4(12) 3_546 . ?
C4S C5S C2S 104(2) . . ?
C4S C5S C2S 100.2(14) 3_546 . ?
C3S C5S C2S 39.0(7) . . ?

loop_
_geom_bond_atom_site_label_1
_geom_bond_atom_site_label_2
_geom_bond_distance
_geom_bond_site_symmetry_2
_geom_bond_publ_flag
Cu1 N1 1.936(2) . ?
Cu1 N4 2.004(2) . ?
Cu1 N2 2.085(2) . ?
Cu1 N3 2.091(2) . ?
Cu1 N5 2.412(2) . ?
Cu1 N6 2.443(2) . ?
N1 C5 1.335(4) . ?
N1 C1 1.337(4) . ?
C1 C2 1.381(4) . ?
C1 C13 1.476(4) . ?
C2 C3 1.394(5) . ?
C3 C4 1.388(5) . ?
C4 C5 1.392(4) . ?
C5 C6 1.478(4) . ?
C6 N2 1.277(4) . ?
N2 C7 1.477(3) . ?
C7 C12 1.521(4) . ?
C7 C8 1.523(4) . ?
C8 C9 1.536(4) . ?
C9 C10 1.516(5) . ?
C10 C11 1.516(5) . ?
C11 C12 1.526(4) . ?
C13 N3 1.280(3) . ?
N3 C14 1.472(3) . ?
C14 C15 1.523(4) . ?
C14 C19 1.524(4) . ?
C15 C16 1.529(4) . ?
C16 C17 1.522(5) . ?
C17 C18 1.526(5) . ?
C18 C19 1.528(4) . ?
N4 C20 1.345(3) . ?
N4 C24 1.350(3) . ?
C20 C21 1.390(4) . ?
C20 C25 1.472(4) . ?
C21 C22 1.387(4) . ?
C22 C23 1.381(5) . ?
C23 C24 1.394(4) . ?
C24 C32 1.470(4) . ?
C25 N5 1.268(4) . ?
N5 C26 1.473(3) . ?
C26 C31 1.521(4) . ?
C26 C27 1.528(4) . ?
C27 C28 1.531(4) . ?
C28 C29 1.524(5) . ?
C29 C30 1.517(6) . ?
C30 C31 1.533(4) . ?
C32 N6 1.272(4) . ?
N6 C33 1.469(4) . ?
C33 C38 1.520(4) . ?
C33 C34 1.520(5) . ?
C34 C35 1.530(5) . ?
C35 C36 1.514(6) . ?
C36 C37 1.515(6) . ?
C37 C38 1.526(4) . ?
B1 F3 1.340(4) . ?
B1 F2 1.359(4) . ?
B1 F4 1.374(5) . ?
B1 F1 1.389(4) . ?
B2 F11 1.205(12) . ?
B2 F9 1.298(10) . ?
B2 F8 1.302(7) . ?
B2 F5 1.305(6) . ?
B2 F6 1.348(7) . ?
B2 F7 1.481(7) . ?
B2 F12 1.498(9) . ?
B2 F10 1.516(10) . ?
C1S N1S 1.462(5) . ?
N1S O2S 1.193(5) . ?
N1S O1S 1.231(5) . ?
C2S C3S 1.186(17) . ?
C2S C5S 1.80(2) . ?
C3S C4S 1.62(2) . ?
C3S C4S 1.68(2) 3_546 ?
C3S C5S 1.75(2) . ?
C4S C4S 0.64(3) 3_546 ?
C4S C5S 1.08(3) . ?
C4S C5S 1.45(3) 3_546 ?
